data_7022004
loop_
_publ_author_name
'Ku, Ka Wai'
'Au, Chi Wai'
'Chan, Hoi-Shan'
'Lee, Hung Kay'

_publ_section_title
;
 Divalent europium and ytterbium complexes supported by a bulky 2-pyridyl
 amido ligand: synthesis, structure and reactivity studies.
;
_journal_issue 8
_journal_name_full 'Dalton transactions (Cambridge, England : 2003)'
_journal_page_first 2841
_journal_page_last 2852
_journal_paper_doi 10.1039/c2dt30333g
_journal_volume 42
_journal_year 2013
_chemical_formula_sum 'C45.75 H64 N4 O2 Yb'
_chemical_formula_weight 875.05
_chemical_name_systematic
;
?
;
_space_group_IT_number 2
_symmetry_cell_setting triclinic
_symmetry_space_group_name_Hall '-P 1'
_symmetry_space_group_name_H-M 'P -1'
_atom_sites_solution_hydrogens geom
_atom_sites_solution_primary direct
_atom_sites_solution_secondary difmap
_audit_creation_method SHELXL-97
_cell_angle_alpha 92.854(3)
_cell_angle_beta 90.430(3)
_cell_angle_gamma 110.628(2)
_cell_formula_units_Z 2
_cell_length_a 10.4629(17)
_cell_length_b 12.0079(19)
_cell_length_c 20.892(3)
_cell_measurement_reflns_used 118
_cell_measurement_temperature 293(2)
_cell_measurement_theta_max 15
_cell_measurement_theta_min 15
_cell_volume 2452.6(7)
_computing_cell_refinement 'BRUKER SMART CCD DIFFRACTOMETER'
_computing_data_collection 'BRUKER SMART CCD DIFFRACTOMETER'
_computing_data_reduction 'BRUKER SMART CCD DIFFRACTOMETER'
_computing_molecular_graphics 'SIEMENS SHELXTL'
_computing_publication_material 'SIEMENS SHELXTL'
_computing_structure_refinement 'SHELXL-97 (Sheldrick, 2008)'
_computing_structure_solution 'SHELXS-97 (Sheldrick, 2008)'
_diffrn_ambient_temperature 293(2)
_diffrn_measured_fraction_theta_full 0.994
_diffrn_measured_fraction_theta_max 0.994
_diffrn_measurement_device_type 'BRUKER SMART CCD DIFFRACTOMETER'
_diffrn_measurement_method 'PHI & OMEGA SCAN'
_diffrn_radiation_monochromator graphite
_diffrn_radiation_source 'fine-focus sealed tube'
_diffrn_radiation_type MoK\a
_diffrn_radiation_wavelength 0.71073
_diffrn_reflns_av_R_equivalents 0.0340
_diffrn_reflns_av_sigmaI/netI 0.0591
_diffrn_reflns_limit_h_max 12
_diffrn_reflns_limit_h_min -12
_diffrn_reflns_limit_k_max 14
_diffrn_reflns_limit_k_min -13
_diffrn_reflns_limit_l_max 24
_diffrn_reflns_limit_l_min -22
_diffrn_reflns_number 13360
_diffrn_reflns_theta_full 25.00
_diffrn_reflns_theta_max 25.00
_diffrn_reflns_theta_min 1.81
_exptl_absorpt_coefficient_mu 1.942
_exptl_absorpt_correction_T_max 0.6974
_exptl_absorpt_correction_T_min 0.5106
_exptl_absorpt_correction_type empirical
_exptl_crystal_colour red
_exptl_crystal_density_diffrn 1.185
_exptl_crystal_density_method 'not measured'
_exptl_crystal_description block
_exptl_crystal_F_000 905
_exptl_crystal_size_max 0.40
_exptl_crystal_size_mid 0.30
_exptl_crystal_size_min 0.20
_platon_squeeze_details
;
;
_refine_diff_density_max 1.428
_refine_diff_density_min -0.454
_refine_diff_density_rms 0.122
_refine_ls_extinction_method none
_refine_ls_goodness_of_fit_ref 1.030
_refine_ls_hydrogen_treatment riding
_refine_ls_matrix_type full
_refine_ls_number_parameters 550
_refine_ls_number_reflns 8588
_refine_ls_number_restraints 82
_refine_ls_restrained_S_all 1.037
_refine_ls_R_factor_all 0.0554
_refine_ls_R_factor_gt 0.0448
_refine_ls_shift/su_max 0.004
_refine_ls_shift/su_mean 0.000
_refine_ls_structure_factor_coef Fsqd
_refine_ls_weighting_details 'calc w=1/[\s^2^(Fo^2^)+(0.0771P)^2^+0.0000P] where P=(Fo^2^+2Fc^2^)/3'
_refine_ls_weighting_scheme calc
_refine_ls_wR_factor_gt 0.1180
_refine_ls_wR_factor_ref 0.1240
_reflns_number_gt 7243
_reflns_number_total 8588
_reflns_threshold_expression >2sigma(I)
_cod_data_source_file c2dt30333g.txt
_cod_data_source_block KKW360
_cod_depositor_comments
;
The following automatic conversions were performed:

'_symmetry_cell_setting' value 'Triclinic' changed to 'triclinic'
according to /home/saulius/struct/CIF-dictionaries/cif_core.dic
dictionary named 'cif_core.dic' version 2.4.2 from 2011-04-26.

Automatic conversion script
Id: cif_fix_values 1891 2012-01-12 08:04:46Z andrius 
;
_cod_original_sg_symbol_H-M P-1
_cod_database_code 7022004

loop_
_symmetry_equiv_pos_as_xyz
'x, y, z'
'-x, -y, -z'

loop_
_atom_site_label
_atom_site_type_symbol
_atom_site_fract_x
_atom_site_fract_y
_atom_site_fract_z
_atom_site_U_iso_or_equiv
_atom_site_adp_type
_atom_site_occupancy
_atom_site_symmetry_multiplicity
_atom_site_calc_flag
_atom_site_refinement_flags
_atom_site_disorder_assembly
_atom_site_disorder_group
Yb1 Yb 0.53421(2) 0.800466(18) 0.711147(10) 0.04236(11) Uani 1 1 d . A .
N1 N 0.3166(4) 0.7575(4) 0.7634(2) 0.0407(10) Uani 1 1 d . A .
N2 N 0.3414(4) 0.8483(4) 0.6689(2) 0.0442(10) Uani 1 1 d . A .
N3 N 0.6934(4) 0.9985(4) 0.7424(2) 0.0462(10) Uani 1 1 d . A .
N4 N 0.7275(5) 0.9212(4) 0.6454(2) 0.0466(10) Uani 1 1 d . A .
O1 O 0.4648(5) 0.6197(4) 0.6365(2) 0.0738(13) Uani 1 1 d D . .
O2 O 0.6297(4) 0.6828(4) 0.7732(2) 0.0729(13) Uani 1 1 d D . .
C1 C 0.2404(5) 0.7110(5) 0.8185(3) 0.0438(12) Uani 1 1 d . . .
C2 C 0.2550(6) 0.7836(5) 0.8749(2) 0.0499(13) Uani 1 1 d . . .
C3 C 0.1789(7) 0.7348(6) 0.9272(3) 0.0706(18) Uani 1 1 d . . .
H3A H 0.1856 0.7827 0.9643 0.085 Uiso 1 1 calc R . .
C4 C 0.0936(8) 0.6175(7) 0.9257(3) 0.078(2) Uani 1 1 d . . .
H4A H 0.0434 0.5864 0.9613 0.093 Uiso 1 1 calc R . .
C5 C 0.0834(7) 0.5462(6) 0.8703(3) 0.0695(19) Uani 1 1 d . . .
H5A H 0.0256 0.4669 0.8690 0.083 Uiso 1 1 calc R . .
C6 C 0.1571(6) 0.5903(5) 0.8173(3) 0.0530(14) Uani 1 1 d . . .
C7 C 0.1447(8) 0.5086(5) 0.7578(4) 0.074(2) Uani 1 1 d . . .
H7A H 0.2135 0.5523 0.7278 0.089 Uiso 1 1 calc R . .
C8 C 0.0071(11) 0.4732(9) 0.7245(5) 0.130(4) Uani 1 1 d . . .
H8A H 0.0042 0.4218 0.6874 0.195 Uiso 1 1 calc R . .
H8B H -0.0081 0.5432 0.7116 0.195 Uiso 1 1 calc R . .
H8C H -0.0627 0.4320 0.7533 0.195 Uiso 1 1 calc R . .
C9 C 0.1716(11) 0.3994(8) 0.7720(6) 0.130(4) Uani 1 1 d . . .
H9A H 0.2596 0.4209 0.7930 0.195 Uiso 1 1 calc R . .
H9B H 0.1703 0.3540 0.7327 0.195 Uiso 1 1 calc R . .
H9C H 0.1025 0.3525 0.7995 0.195 Uiso 1 1 calc R . .
C10 C 0.3584(7) 0.9094(5) 0.8791(3) 0.0629(16) Uani 1 1 d . . .
H10A H 0.3662 0.9395 0.8361 0.075 Uiso 1 1 calc R . .
C11 C 0.3150(10) 0.9944(7) 0.9239(5) 0.107(3) Uani 1 1 d . . .
H11A H 0.2276 0.9947 0.9097 0.160 Uiso 1 1 calc R . .
H11B H 0.3814 1.0735 0.9231 0.160 Uiso 1 1 calc R . .
H11C H 0.3088 0.9683 0.9668 0.160 Uiso 1 1 calc R . .
C12 C 0.4967(8) 0.9106(7) 0.8996(4) 0.093(2) Uani 1 1 d . . .
H12A H 0.5221 0.8561 0.8719 0.139 Uiso 1 1 calc R . .
H12B H 0.4938 0.8870 0.9429 0.139 Uiso 1 1 calc R . .
H12C H 0.5626 0.9895 0.8970 0.139 Uiso 1 1 calc R . .
C13 C 0.2617(5) 0.8103(4) 0.7213(2) 0.0406(11) Uani 1 1 d . . .
C14 C 0.1373(6) 0.8307(6) 0.7258(3) 0.0572(15) Uani 1 1 d . A .
H14A H 0.0819 0.8046 0.7607 0.069 Uiso 1 1 calc R . .
C15 C 0.0982(7) 0.8881(6) 0.6797(3) 0.0693(18) Uani 1 1 d . . .
H15A H 0.0156 0.9004 0.6828 0.083 Uiso 1 1 calc R A .
C16 C 0.1807(7) 0.9288(6) 0.6276(3) 0.0693(18) Uani 1 1 d . A .
H16A H 0.1551 0.9697 0.5961 0.083 Uiso 1 1 calc R . .
C17 C 0.2999(7) 0.9072(6) 0.6238(3) 0.0565(15) Uani 1 1 d . . .
C18 C 0.3949(9) 0.9437(8) 0.5691(4) 0.085(2) Uani 1 1 d . A .
H18A H 0.4722 0.9198 0.5759 0.128 Uiso 1 1 calc R . .
H18B H 0.4256 1.0287 0.5667 0.128 Uiso 1 1 calc R . .
H18C H 0.3479 0.9060 0.5298 0.128 Uiso 1 1 calc R . .
C19 C 0.7189(5) 1.0939(4) 0.7907(2) 0.0440(12) Uani 1 1 d . . .
C20 C 0.8144(6) 1.1084(5) 0.8402(3) 0.0527(14) Uani 1 1 d . . .
C21 C 0.8325(7) 1.1998(6) 0.8872(3) 0.0610(16) Uani 1 1 d . . .
H21A H 0.8967 1.2113 0.9202 0.073 Uiso 1 1 calc R . .
C22 C 0.7587(7) 1.2717(6) 0.8856(3) 0.0668(18) Uani 1 1 d . . .
H22A H 0.7727 1.3323 0.9173 0.080 Uiso 1 1 calc R . .
C23 C 0.6636(7) 1.2561(6) 0.8378(3) 0.0670(17) Uani 1 1 d . . .
H23A H 0.6128 1.3059 0.8378 0.080 Uiso 1 1 calc R . .
C24 C 0.6410(6) 1.1691(5) 0.7896(3) 0.0541(14) Uani 1 1 d . . .
C25 C 0.5380(8) 1.1561(6) 0.7362(4) 0.074(2) Uani 1 1 d . . .
H25A H 0.5113 1.0742 0.7178 0.088 Uiso 1 1 calc R . .
C26 C 0.6000(10) 1.2392(9) 0.6818(4) 0.112(3) Uani 1 1 d . . .
H26A H 0.6818 1.2276 0.6678 0.168 Uiso 1 1 calc R . .
H26B H 0.6213 1.3206 0.6971 0.168 Uiso 1 1 calc R . .
H26C H 0.5353 1.2212 0.6465 0.168 Uiso 1 1 calc R . .
C27 C 0.4110(8) 1.1736(8) 0.7576(5) 0.101(3) Uani 1 1 d . . .
H27A H 0.3508 1.1646 0.7213 0.152 Uiso 1 1 calc R . .
H27B H 0.4334 1.2521 0.7776 0.152 Uiso 1 1 calc R . .
H27C H 0.3667 1.1154 0.7878 0.152 Uiso 1 1 calc R . .
C28 C 0.8930(7) 1.0243(6) 0.8449(3) 0.0706(18) Uani 1 1 d . . .
H28A H 0.8477 0.9566 0.8145 0.085 Uiso 1 1 calc R . .
C29 C 1.0372(9) 1.0782(9) 0.8233(5) 0.108(3) Uani 1 1 d . . .
H29A H 1.0371 1.1088 0.7817 0.162 Uiso 1 1 calc R . .
H29B H 1.0786 1.0185 0.8211 0.162 Uiso 1 1 calc R . .
H29C H 1.0881 1.1420 0.8533 0.162 Uiso 1 1 calc R . .
C30 C 0.8890(10) 0.9735(10) 0.9088(5) 0.124(4) Uani 1 1 d . . .
H30A H 0.9419 0.9224 0.9081 0.186 Uiso 1 1 calc R . .
H30B H 0.7961 0.9283 0.9184 0.186 Uiso 1 1 calc R . .
H30C H 0.9263 1.0370 0.9409 0.186 Uiso 1 1 calc R . .
C31 C 0.7650(5) 1.0171(5) 0.6891(2) 0.0427(12) Uani 1 1 d . . .
C32 C 0.8714(6) 1.1243(5) 0.6746(3) 0.0590(15) Uani 1 1 d . A .
H32A H 0.8996 1.1891 0.7043 0.071 Uiso 1 1 calc R . .
C33 C 0.9315(7) 1.1310(6) 0.6167(3) 0.0717(18) Uani 1 1 d . . .
H33A H 1.0014 1.2007 0.6069 0.086 Uiso 1 1 calc R A .
C34 C 0.8893(7) 1.0345(6) 0.5717(3) 0.0668(17) Uani 1 1 d . A .
H34A H 0.9282 1.0396 0.5315 0.080 Uiso 1 1 calc R . .
C35 C 0.7896(6) 0.9326(6) 0.5882(3) 0.0560(15) Uani 1 1 d . . .
C36 C 0.7407(9) 0.8228(7) 0.5432(3) 0.088(2) Uani 1 1 d . A .
H36A H 0.6727 0.7596 0.5637 0.131 Uiso 1 1 calc R . .
H36B H 0.8164 0.7985 0.5323 0.131 Uiso 1 1 calc R . .
H36C H 0.7019 0.8403 0.5049 0.131 Uiso 1 1 calc R . .
C37 C 0.366(3) 0.598(3) 0.5848(14) 0.080(11) Uani 0.50 1 d PD A 1
H37A H 0.4101 0.6178 0.5442 0.096 Uiso 0.50 1 calc PR A 1
H37B H 0.3072 0.6446 0.5921 0.096 Uiso 0.50 1 calc PR A 1
C38 C 0.284(3) 0.464(3) 0.5862(12) 0.084(7) Uani 0.50 1 d PD A 1
H38A H 0.2259 0.4323 0.5484 0.100 Uiso 0.50 1 calc PR A 1
H38B H 0.2327 0.4427 0.6249 0.100 Uiso 0.50 1 calc PR A 1
C39 C 0.415(3) 0.433(2) 0.5858(10) 0.138(16) Uani 0.50 1 d PD A 1
H39A H 0.4629 0.4532 0.5461 0.166 Uiso 0.50 1 calc PR A 1
H39B H 0.3948 0.3493 0.5925 0.166 Uiso 0.50 1 calc PR A 1
C40 C 0.496(3) 0.5129(14) 0.6431(13) 0.082(7) Uani 0.50 1 d PD A 1
H40A H 0.4648 0.4776 0.6835 0.098 Uiso 0.50 1 calc PR A 1
H40B H 0.5931 0.5286 0.6399 0.098 Uiso 0.50 1 calc PR A 1
C37' C 0.343(3) 0.589(3) 0.5968(15) 0.073(9) Uani 0.50 1 d PD A 2
H37C H 0.3525 0.6489 0.5658 0.088 Uiso 0.50 1 calc PR A 2
H37D H 0.2643 0.5824 0.6226 0.088 Uiso 0.50 1 calc PR A 2
C38' C 0.328(4) 0.468(3) 0.5629(11) 0.120(12) Uani 0.50 1 d PD A 2
H38C H 0.3734 0.4795 0.5222 0.144 Uiso 0.50 1 calc PR A 2
H38D H 0.2323 0.4201 0.5553 0.144 Uiso 0.50 1 calc PR A 2
C39' C 0.396(3) 0.410(2) 0.6096(10) 0.089(7) Uani 0.50 1 d PD A 2
H39C H 0.4220 0.3472 0.5890 0.106 Uiso 0.50 1 calc PR A 2
H39D H 0.3418 0.3815 0.6468 0.106 Uiso 0.50 1 calc PR A 2
C40' C 0.519(3) 0.5260(19) 0.625(2) 0.142(16) Uani 0.50 1 d PDU A 2
H40C H 0.5700 0.5182 0.6621 0.171 Uiso 0.50 1 calc PR A 2
H40D H 0.5798 0.5435 0.5887 0.171 Uiso 0.50 1 calc PR A 2
C41 C 0.7704(7) 0.6929(8) 0.7659(4) 0.087(2) Uani 1 1 d D A .
H41A H 0.8244 0.7707 0.7515 0.104 Uiso 1 1 calc R B 1
H41B H 0.7772 0.6322 0.7351 0.104 Uiso 1 1 calc R B 1
C44 C 0.5733(9) 0.6161(10) 0.8273(4) 0.118(3) Uani 1 1 d D A .
H44A H 0.4976 0.5442 0.8140 0.141 Uiso 1 1 calc R C 1
H44B H 0.5404 0.6632 0.8575 0.141 Uiso 1 1 calc R C 1
C42 C 0.819(2) 0.676(2) 0.8323(7) 0.102(8) Uani 0.50 1 d PDU A 1
H42A H 0.8501 0.7494 0.8586 0.123 Uiso 0.50 1 calc PR A 1
H42B H 0.8922 0.6432 0.8298 0.123 Uiso 0.50 1 calc PR A 1
C43 C 0.6874(15) 0.5849(18) 0.8579(11) 0.100(7) Uani 0.50 1 d PDU A 1
H43A H 0.6796 0.5039 0.8452 0.120 Uiso 0.50 1 calc PR A 1
H43B H 0.6859 0.5932 0.9043 0.120 Uiso 0.50 1 calc PR A 1
C42' C 0.782(3) 0.609(2) 0.8168(8) 0.112(8) Uani 0.50 1 d PD A 2
H42C H 0.8760 0.6264 0.8303 0.134 Uiso 0.50 1 calc PR A 2
H42D H 0.7416 0.5263 0.8016 0.134 Uiso 0.50 1 calc PR A 2
C43' C 0.6989(16) 0.640(2) 0.8711(8) 0.104(7) Uani 0.50 1 d PDU A 2
H43C H 0.6825 0.5858 0.9057 0.125 Uiso 0.50 1 calc PR A 2
H43D H 0.7380 0.7218 0.8878 0.125 Uiso 0.50 1 calc PR A 2
C51 C 0.4871(17) 1.3724(14) 0.9883(8) 0.100(5) Uani 0.50 1 d PDU . .
H51 H 0.4792 1.2931 0.9817 0.120 Uiso 0.50 1 calc PR . .
C52 C 0.5892(14) 1.4601(12) 1.0189(6) 0.065(3) Uani 0.50 1 d PDU . .
H52 H 0.6609 1.4389 1.0339 0.078 Uiso 0.50 1 calc PR . .
C53 C 0.6029(19) 1.5765(13) 1.0311(8) 0.116(6) Uani 0.50 1 d PDU . .
C54 C 0.745(3) 1.646(5) 1.057(3) 0.20(3) Uani 0.25 1 d PDU . .
H54A H 0.7558 1.7289 1.0638 0.302 Uiso 0.25 1 calc PR . .
H54B H 0.8111 1.6390 1.0270 0.302 Uiso 0.25 1 calc PR . .
H54C H 0.7598 1.6159 1.0971 0.302 Uiso 0.25 1 calc PR . .

loop_
_atom_site_aniso_label
_atom_site_aniso_U_11
_atom_site_aniso_U_22
_atom_site_aniso_U_33
_atom_site_aniso_U_23
_atom_site_aniso_U_13
_atom_site_aniso_U_12
Yb1 0.03824(15) 0.04309(15) 0.04466(16) 0.00279(10) 0.00075(10) 0.01297(10)
N1 0.039(2) 0.044(2) 0.039(2) 0.0106(19) 0.0066(18) 0.0126(19)
N2 0.045(2) 0.051(3) 0.037(2) 0.009(2) 0.0002(19) 0.017(2)
N3 0.045(2) 0.045(2) 0.043(2) -0.002(2) 0.005(2) 0.010(2)
N4 0.049(3) 0.049(3) 0.040(2) 0.003(2) 0.004(2) 0.014(2)
O1 0.081(3) 0.066(3) 0.077(3) -0.019(2) -0.014(3) 0.033(2)
O2 0.059(3) 0.089(3) 0.081(3) 0.036(3) 0.007(2) 0.034(2)
C1 0.038(3) 0.051(3) 0.042(3) 0.012(2) 0.000(2) 0.014(2)
C2 0.053(3) 0.061(3) 0.035(3) 0.012(3) 0.001(2) 0.019(3)
C3 0.081(5) 0.086(5) 0.040(3) 0.006(3) 0.005(3) 0.024(4)
C4 0.075(4) 0.097(5) 0.052(4) 0.037(4) 0.009(3) 0.014(4)
C5 0.057(4) 0.068(4) 0.071(5) 0.028(4) -0.003(3) 0.003(3)
C6 0.053(3) 0.048(3) 0.049(3) 0.013(3) 0.000(3) 0.006(3)
C7 0.087(5) 0.042(3) 0.076(5) 0.007(3) 0.011(4) 0.000(3)
C8 0.151(9) 0.138(9) 0.117(8) -0.054(7) -0.064(7) 0.080(8)
C9 0.119(8) 0.091(7) 0.187(12) -0.034(7) -0.020(8) 0.051(6)
C10 0.080(4) 0.057(4) 0.042(3) 0.000(3) 0.001(3) 0.012(3)
C11 0.124(8) 0.076(5) 0.109(7) -0.020(5) -0.016(6) 0.025(5)
C12 0.071(5) 0.088(5) 0.098(6) -0.002(5) -0.001(4) 0.002(4)
C13 0.036(3) 0.042(3) 0.040(3) 0.004(2) -0.003(2) 0.008(2)
C14 0.048(3) 0.080(4) 0.047(3) 0.015(3) 0.011(3) 0.025(3)
C15 0.057(4) 0.099(5) 0.067(4) 0.013(4) -0.003(3) 0.045(4)
C16 0.070(4) 0.094(5) 0.058(4) 0.027(4) -0.009(3) 0.044(4)
C17 0.066(4) 0.066(4) 0.041(3) 0.016(3) 0.003(3) 0.026(3)
C18 0.091(5) 0.105(6) 0.072(5) 0.036(4) 0.015(4) 0.045(5)
C19 0.048(3) 0.038(3) 0.041(3) 0.005(2) 0.005(2) 0.010(2)
C20 0.047(3) 0.052(3) 0.050(3) -0.002(3) 0.005(3) 0.007(3)
C21 0.061(4) 0.060(4) 0.048(3) -0.012(3) 0.001(3) 0.006(3)
C22 0.072(4) 0.056(4) 0.061(4) -0.016(3) 0.013(3) 0.012(3)
C23 0.066(4) 0.058(4) 0.077(5) -0.008(3) 0.007(4) 0.023(3)
C24 0.056(3) 0.045(3) 0.057(4) -0.003(3) 0.005(3) 0.014(3)
C25 0.085(5) 0.063(4) 0.082(5) -0.007(4) -0.019(4) 0.039(4)
C26 0.109(7) 0.157(9) 0.097(6) 0.039(6) 0.011(5) 0.075(7)
C27 0.071(5) 0.103(6) 0.132(8) 0.019(6) -0.009(5) 0.033(5)
C28 0.069(4) 0.072(4) 0.070(4) -0.012(4) -0.020(4) 0.027(4)
C29 0.103(7) 0.146(8) 0.104(7) 0.023(6) 0.023(5) 0.077(6)
C30 0.113(7) 0.148(9) 0.142(9) 0.072(7) 0.029(7) 0.076(7)
C31 0.041(3) 0.046(3) 0.041(3) 0.004(2) 0.002(2) 0.015(2)
C32 0.055(3) 0.054(3) 0.058(4) 0.003(3) 0.013(3) 0.008(3)
C33 0.061(4) 0.073(4) 0.070(4) 0.014(4) 0.015(3) 0.008(3)
C34 0.060(4) 0.085(5) 0.052(4) 0.009(3) 0.024(3) 0.021(4)
C35 0.059(4) 0.073(4) 0.041(3) -0.001(3) 0.003(3) 0.031(3)
C36 0.105(6) 0.089(5) 0.063(4) -0.016(4) 0.022(4) 0.029(5)
C37 0.10(2) 0.071(18) 0.066(14) -0.016(12) -0.028(14) 0.033(14)
C38 0.074(14) 0.086(13) 0.084(14) -0.028(13) -0.008(11) 0.025(10)
C39 0.27(4) 0.081(17) 0.070(18) -0.021(13) -0.10(2) 0.08(2)
C40 0.105(14) 0.059(9) 0.100(15) -0.040(10) -0.048(12) 0.060(10)
C37' 0.079(14) 0.072(17) 0.067(14) -0.006(11) -0.017(12) 0.026(12)
C38' 0.12(3) 0.13(2) 0.11(2) -0.066(19) -0.019(18) 0.05(2)
C39' 0.151(19) 0.078(14) 0.053(13) -0.006(11) -0.039(11) 0.063(13)
C40' 0.141(18) 0.144(18) 0.145(19) 0.000(9) -0.003(9) 0.055(10)
C41 0.073(5) 0.104(6) 0.101(6) 0.026(5) 0.004(4) 0.052(5)
C44 0.093(6) 0.148(9) 0.108(7) 0.068(7) 0.030(6) 0.028(6)
C42 0.101(10) 0.114(11) 0.101(11) 0.003(8) -0.007(8) 0.049(8)
C43 0.128(11) 0.092(10) 0.095(10) 0.013(8) 0.004(8) 0.055(8)
C42' 0.13(2) 0.14(2) 0.104(15) 0.021(15) -0.010(15) 0.098(18)
C43' 0.117(11) 0.104(10) 0.094(10) 0.033(8) 0.001(8) 0.040(8)
C51 0.109(8) 0.103(7) 0.100(8) 0.025(6) 0.033(6) 0.049(6)
C52 0.089(7) 0.078(7) 0.058(6) 0.041(5) 0.034(5) 0.062(6)
C53 0.114(9) 0.143(10) 0.084(8) 0.031(8) 0.054(7) 0.031(8)
C54 0.21(3) 0.20(3) 0.20(3) 0.010(7) 0.009(7) 0.069(11)

loop_
_atom_type_symbol
_atom_type_description
_atom_type_scat_dispersion_real
_atom_type_scat_dispersion_imag
_atom_type_scat_source
C C 0.0033 0.0016 'International Tables Vol C Tables 4.2.6.8 and 6.1.1.4'
H H 0.0000 0.0000 'International Tables Vol C Tables 4.2.6.8 and 6.1.1.4'
N N 0.0061 0.0033 'International Tables Vol C Tables 4.2.6.8 and 6.1.1.4'
Yb Yb -0.3850 5.5486 'International Tables Vol C Tables 4.2.6.8 and 6.1.1.4'
O O 0.0106 0.0060 'International Tables Vol C Tables 4.2.6.8 and 6.1.1.4'

loop_
_geom_angle_atom_site_label_1
_geom_angle_atom_site_label_2
_geom_angle_atom_site_label_3
_geom_angle
_geom_angle_site_symmetry_1
_geom_angle_site_symmetry_3
O2 Yb1 N3 99.68(16) . .
O2 Yb1 N1 99.39(15) . .
N3 Yb1 N1 112.00(15) . .
O2 Yb1 N2 152.38(16) . .
N3 Yb1 N2 100.74(15) . .
N1 Yb1 N2 55.52(14) . .
O2 Yb1 O1 82.61(16) . .
N3 Yb1 O1 149.85(17) . .
N1 Yb1 O1 97.07(16) . .
N2 Yb1 O1 88.90(14) . .
O2 Yb1 N4 104.49(15) . .
N3 Yb1 N4 54.84(14) . .
N1 Yb1 N4 154.30(15) . .
N2 Yb1 N4 102.43(15) . .
O1 Yb1 N4 95.30(16) . .
O2 Yb1 C13 126.46(15) . .
N3 Yb1 C13 106.73(15) . .
N1 Yb1 C13 27.42(14) . .
N2 Yb1 C13 28.22(14) . .
O1 Yb1 C13 95.28(15) . .
N4 Yb1 C13 128.86(14) . .
O2 Yb1 C31 104.75(15) . .
N3 Yb1 C31 26.87(14) . .
N1 Yb1 C31 134.80(14) . .
N2 Yb1 C31 101.88(14) . .
O1 Yb1 C31 123.30(16) . .
N4 Yb1 C31 28.01(14) . .
C13 Yb1 C31 119.73(14) . .
C13 N1 C1 118.1(4) . .
C13 N1 Yb1 96.3(3) . .
C1 N1 Yb1 145.4(3) . .
C17 N2 C13 119.3(5) . .
C17 N2 Yb1 145.2(4) . .
C13 N2 Yb1 94.4(3) . .
C31 N3 C19 119.5(4) . .
C31 N3 Yb1 97.6(3) . .
C19 N3 Yb1 142.3(3) . .
C35 N4 C31 118.9(5) . .
C35 N4 Yb1 147.2(4) . .
C31 N4 Yb1 93.2(3) . .
C40' O1 C37' 106(2) . .
C40' O1 C37 103(2) . .
C37' O1 C37 14(3) . .
C40' O1 C40 18(3) . .
C37' O1 C40 107.9(16) . .
C37 O1 C40 108.5(16) . .
C40' O1 Yb1 133.1(15) . .
C37' O1 Yb1 120.3(13) . .
C37 O1 Yb1 123.5(14) . .
C40 O1 Yb1 127.2(8) . .
C44 O2 C41 110.5(5) . .
C44 O2 Yb1 128.1(5) . .
C41 O2 Yb1 120.3(4) . .
C6 C1 C2 120.0(5) . .
C6 C1 N1 119.5(5) . .
C2 C1 N1 120.4(5) . .
C3 C2 C1 118.4(6) . .
C3 C2 C10 121.4(5) . .
C1 C2 C10 120.1(5) . .
C4 C3 C2 121.9(6) . .
C3 C4 C5 119.0(6) . .
C6 C5 C4 121.3(6) . .
C5 C6 C1 119.3(6) . .
C5 C6 C7 119.6(6) . .
C1 C6 C7 121.0(5) . .
C9 C7 C8 108.7(7) . .
C9 C7 C6 112.4(7) . .
C8 C7 C6 112.6(7) . .
C12 C10 C2 111.0(6) . .
C12 C10 C11 110.1(6) . .
C2 C10 C11 112.8(6) . .
N1 C13 N2 113.4(4) . .
N1 C13 C14 127.7(5) . .
N2 C13 C14 118.9(5) . .
N1 C13 Yb1 56.3(3) . .
N2 C13 Yb1 57.4(2) . .
C14 C13 Yb1 172.8(4) . .
C15 C14 C13 120.2(6) . .
C14 C15 C16 120.6(6) . .
C17 C16 C15 118.2(5) . .
N2 C17 C16 122.7(6) . .
N2 C17 C18 114.3(6) . .
C16 C17 C18 123.0(6) . .
C20 C19 C24 120.0(5) . .
C20 C19 N3 120.4(5) . .
C24 C19 N3 119.5(5) . .
C19 C20 C21 118.4(6) . .
C19 C20 C28 121.2(5) . .
C21 C20 C28 120.3(6) . .
C22 C21 C20 121.2(6) . .
C21 C22 C23 120.3(6) . .
C22 C23 C24 121.8(6) . .
C23 C24 C19 118.2(6) . .
C23 C24 C25 120.7(6) . .
C19 C24 C25 121.1(5) . .
C27 C25 C24 114.1(6) . .
C27 C25 C26 109.5(6) . .
C24 C25 C26 112.0(7) . .
C30 C28 C29 110.9(7) . .
C30 C28 C20 114.5(7) . .
C29 C28 C20 112.4(6) . .
N3 C31 N4 114.2(4) . .
N3 C31 C32 126.2(5) . .
N4 C31 C32 119.6(5) . .
N3 C31 Yb1 55.5(3) . .
N4 C31 Yb1 58.8(3) . .
C32 C31 Yb1 175.6(4) . .
C33 C32 C31 119.2(6) . .
C32 C33 C34 120.8(6) . .
C35 C34 C33 118.1(6) . .
N4 C35 C34 123.4(6) . .
N4 C35 C36 115.0(6) . .
C34 C35 C36 121.6(6) . .
O1 C37 C38 103(2) . .
C37 C38 C39 92(2) . .
C38 C39 C40 101.0(19) . .
O1 C40 C39 101.6(15) . .
O1 C37' C38' 105(2) . .
C37' C38' C39' 104(2) . .
C38' C39' C40' 94(2) . .
O1 C40' C39' 106.9(18) . .
O2 C41 C42 105.3(10) . .
O2 C41 C42' 100.0(10) . .
C42 C41 C42' 30.5(11) . .
O2 C44 C43 106.5(10) . .
O2 C44 C43' 102.6(10) . .
C43 C44 C43' 25.4(10) . .
C41 C42 C43 101.0(13) . .
C44 C43 C42 104.3(13) . .
C41 C42' C43' 101.2(12) . .
C44 C43' C42' 92.9(13) . .
C52 C51 C53 105.6(16) . 2_687
C51 C52 C53 129.0(12) . .
C51 C53 C52 125.4(16) 2_687 .
C51 C53 C54 124(3) 2_687 .
C52 C53 C54 110(3) . .

loop_
_geom_bond_atom_site_label_1
_geom_bond_atom_site_label_2
_geom_bond_distance
_geom_bond_site_symmetry_2
Yb1 O2 2.414(4) .
Yb1 N3 2.427(4) .
Yb1 N1 2.431(4) .
Yb1 N2 2.453(4) .
Yb1 O1 2.491(4) .
Yb1 N4 2.501(4) .
Yb1 C13 2.904(5) .
Yb1 C31 2.919(5) .
N1 C13 1.345(6) .
N1 C1 1.427(7) .
N2 C17 1.362(7) .
N2 C13 1.377(7) .
N3 C31 1.331(7) .
N3 C19 1.437(7) .
N4 C35 1.354(7) .
N4 C31 1.373(7) .
O1 C40' 1.440(10) .
O1 C37' 1.440(10) .
O1 C37 1.440(10) .
O1 C40 1.442(9) .
O2 C44 1.427(7) .
O2 C41 1.444(7) .
C1 C6 1.403(8) .
C1 C2 1.405(8) .
C2 C3 1.384(8) .
C2 C10 1.515(8) .
C3 C4 1.375(10) .
C4 C5 1.385(10) .
C5 C6 1.373(9) .
C6 C7 1.520(9) .
C7 C9 1.478(11) .
C7 C8 1.504(11) .
C10 C12 1.501(10) .
C10 C11 1.537(10) .
C13 C14 1.410(8) .
C14 C15 1.353(8) .
C15 C16 1.393(9) .
C16 C17 1.362(9) .
C17 C18 1.498(9) .
C19 C20 1.394(8) .
C19 C24 1.414(8) .
C20 C21 1.395(8) .
C20 C28 1.516(9) .
C21 C22 1.347(9) .
C22 C23 1.363(9) .
C23 C24 1.370(9) .
C24 C25 1.509(9) .
C25 C27 1.486(11) .
C25 C26 1.542(11) .
C28 C30 1.489(11) .
C28 C29 1.500(11) .
C31 C32 1.423(8) .
C32 C33 1.360(9) .
C33 C34 1.395(9) .
C34 C35 1.361(9) .
C35 C36 1.510(9) .
C37 C38 1.535(10) .
C38 C39 1.536(10) .
C39 C40 1.540(10) .
C37' C38' 1.536(10) .
C38' C39' 1.538(10) .
C39' C40' 1.543(10) .
C41 C42 1.523(10) .
C41 C42' 1.531(9) .
C44 C43 1.516(10) .
C44 C43' 1.529(10) .
C42 C43 1.545(10) .
C42' C43' 1.538(10) .
C51 C52 1.338(9) .
C51 C53 1.362(10) 2_687
C52 C53 1.364(9) .
C53 C51 1.362(10) 2_687
C53 C54 1.512(11) .

loop_
_platon_squeeze_void_nr
_platon_squeeze_void_average_x
_platon_squeeze_void_average_y
_platon_squeeze_void_average_z
_platon_squeeze_void_volume
_platon_squeeze_void_count_electrons
1 0.000 0.500 0.500 205.0 37.8
